data_4030582
loop_
_publ_author_name
'Diner, Colin'
'Scott, David E.'
'Tykwinski, Rik R.'
'Gray, Murray R.'
'Stryker, Jeffrey M.'

_publ_section_title
;
 Scalable, chromatography-free synthesis of alkyl-tethered pyrene-based
 materials. Application to first-generation &quot;archipelago model&quot;
 asphaltene compounds.
;
_journal_issue 3
_journal_name_full 'The Journal of organic chemistry'
_journal_page_first 1719
_journal_page_last 1726
_journal_paper_doi 10.1021/jo502650m
_journal_volume 80
_journal_year 2015
_chemical_formula_moiety 'C52 H48 N2'
_chemical_formula_sum 'C52 H48 N2'
_chemical_formula_weight 700.92
_chemical_name_systematic
; 
 ? 
;
_space_group_IT_number 14
_symmetry_cell_setting monoclinic
_symmetry_space_group_name_Hall '-P 2yn'
_symmetry_space_group_name_H-M 'P 1 21/n 1'
_atom_sites_solution_hydrogens geom
_atom_sites_solution_primary direct
_atom_sites_solution_secondary difmap
_audit_creation_method SHELXL-97
_cell_angle_alpha 90.00
_cell_angle_beta 93.785(2)
_cell_angle_gamma 90.00
_cell_formula_units_Z 4
_cell_length_a 9.0178(3)
_cell_length_b 8.8539(3)
_cell_length_c 46.2151(14)
_cell_measurement_reflns_used 3692
_cell_measurement_temperature 173(2)
_cell_measurement_theta_max 66.89
_cell_measurement_theta_min 3.83
_cell_volume 3681.9(2)
_computing_cell_refinement 'Bruker SAINT'
_computing_data_collection 'Bruker APEX2'
_computing_data_reduction 'Bruker SAINT'
_computing_molecular_graphics 'Bruker SHELXTL'
_computing_publication_material 'Bruker SHELXTL'
_computing_structure_refinement 'SHELXL-97 (Sheldrick, 2008)'
_computing_structure_solution 'SHELXS-97 (Sheldrick, 2008)'
_diffrn_ambient_temperature 173(2)
_diffrn_measured_fraction_theta_full 0.952
_diffrn_measured_fraction_theta_max 0.952
_diffrn_measurement_device_type 'Bruker APEX-II CCD'
_diffrn_measurement_method '\f and \w scans'
_diffrn_radiation_monochromator graphite
_diffrn_radiation_source 'fine-focus sealed tube'
_diffrn_radiation_type CuK\a
_diffrn_radiation_wavelength 1.54178
_diffrn_reflns_av_R_equivalents 0.0958
_diffrn_reflns_av_unetI/netI 0.1306
_diffrn_reflns_limit_h_max 10
_diffrn_reflns_limit_h_min -10
_diffrn_reflns_limit_k_max 10
_diffrn_reflns_limit_k_min -10
_diffrn_reflns_limit_l_max 55
_diffrn_reflns_limit_l_min -55
_diffrn_reflns_number 20571
_diffrn_reflns_theta_full 67.99
_diffrn_reflns_theta_max 67.99
_diffrn_reflns_theta_min 3.83
_exptl_absorpt_coefficient_mu 0.549
_exptl_absorpt_correction_T_max 0.9869
_exptl_absorpt_correction_T_min 0.8303
_exptl_absorpt_correction_type integration
_exptl_absorpt_process_details 'SADABS (Sheldrick, 2008)'
_exptl_crystal_colour colourless
_exptl_crystal_density_diffrn 1.264
_exptl_crystal_density_method 'not measured'
_exptl_crystal_description rod
_exptl_crystal_F_000 1496
_exptl_crystal_size_max 0.35
_exptl_crystal_size_mid 0.07
_exptl_crystal_size_min 0.02
_refine_diff_density_max 0.278
_refine_diff_density_min -0.308
_refine_diff_density_rms 0.074
_refine_ls_extinction_coef 0.0018(2)
_refine_ls_extinction_expression Fc^*^=kFc[1+0.001xFc^2^\l^3^/sin(2\q)]^-1/4^
_refine_ls_extinction_method SHELXL
_refine_ls_goodness_of_fit_ref 1.021
_refine_ls_hydrogen_treatment constr
_refine_ls_matrix_type full
_refine_ls_number_parameters 515
_refine_ls_number_reflns 6383
_refine_ls_number_restraints 2
_refine_ls_restrained_S_all 1.021
_refine_ls_R_factor_all 0.1190
_refine_ls_R_factor_gt 0.0719
_refine_ls_shift/su_max 0.000
_refine_ls_shift/su_mean 0.000
_refine_ls_structure_factor_coef Fsqd
_refine_ls_weighting_details 'calc w=1/[\s^2^(Fo^2^)+(0.0771P)^2^+0.4490P] where P=(Fo^2^+2Fc^2^)/3'
_refine_ls_weighting_scheme calc
_refine_ls_wR_factor_gt 0.1731
_refine_ls_wR_factor_ref 0.2120
_reflns_number_gt 3865
_reflns_number_total 6383
_reflns_threshold_expression I>2\s(I)
_cod_data_source_file jo502650m_si_002.cif
_cod_data_source_block jms1318
_cod_depositor_comments
;
The following automatic conversions were performed:

'_symmetry_cell_setting' value 'Monoclinic' changed to 'monoclinic'
according to
/usr/data/users/saulius/crontab/automatic-downloads/rss-feeds/ACS/lib/dictionaries/cif_core.dic
dictionary named 'cif_core.dic' version 2.4.2 from 2011-04-26.

Automatic conversion script
Id: cif_fix_values 3008 2015-01-20 13:52:24Z robertas 

 Adding full bibliography for 4030582.cif.
;
_cod_original_sg_symbol_H-M 'P 21/n'
_cod_database_code 4030582

loop_
_symmetry_equiv_pos_as_xyz
'x, y, z'
'-x+1/2, y+1/2, -z+1/2'
'-x, -y, -z'
'x-1/2, -y-1/2, z-1/2'

loop_
_atom_site_label
_atom_site_type_symbol
_atom_site_fract_x
_atom_site_fract_y
_atom_site_fract_z
_atom_site_U_iso_or_equiv
_atom_site_adp_type
_atom_site_occupancy
_atom_site_symmetry_multiplicity
_atom_site_calc_flag
_atom_site_refinement_flags
_atom_site_disorder_assembly
_atom_site_disorder_group
N1 N 0.1241(3) 0.1409(3) 0.36555(5) 0.0379(6) Uani 1 1 d . . .
N2 N 0.4458(3) 0.0375(3) 0.04144(5) 0.0444(7) Uani 1 1 d D . .
C1 C 0.4298(3) -0.0123(3) 0.27045(6) 0.0326(7) Uani 1 1 d . . .
C2 C 0.5679(3) 0.0554(3) 0.26852(6) 0.0347(7) Uani 1 1 d . . .
H2 H 0.6347 0.0551 0.2853 0.042 Uiso 1 1 calc R . .
C3 C 0.6146(3) 0.1236(3) 0.24353(6) 0.0327(7) Uani 1 1 d . . .
C4 C 0.5147(3) 0.1238(3) 0.21859(6) 0.0318(7) Uani 1 1 d . . .
C5 C 0.5518(3) 0.1927(3) 0.19199(6) 0.0381(8) Uani 1 1 d . . .
H5 H 0.6474 0.2367 0.1909 0.046 Uiso 1 1 calc R . .
C6 C 0.4560(3) 0.1971(3) 0.16847(6) 0.0369(8) Uani 1 1 d . . .
H6 H 0.4854 0.2451 0.1514 0.044 Uiso 1 1 calc R . .
C7 C 0.3103(3) 0.1312(3) 0.16846(6) 0.0325(7) Uani 1 1 d . . .
C8 C 0.2063(3) 0.1407(3) 0.14457(6) 0.0342(7) Uani 1 1 d . B .
C9 C 0.0677(3) 0.0746(3) 0.14643(6) 0.0373(7) Uani 1 1 d . . .
H9 H -0.0008 0.0801 0.1299 0.045 Uiso 1 1 calc R . .
C10 C 0.0234(3) 0.0013(4) 0.17088(6) 0.0375(7) Uani 1 1 d . . .
C11 C 0.1245(3) -0.0055(3) 0.19555(6) 0.0333(7) Uani 1 1 d . . .
C12 C 0.0884(3) -0.0743(3) 0.22219(6) 0.0374(7) Uani 1 1 d . . .
H12 H -0.0064 -0.1199 0.2232 0.045 Uiso 1 1 calc R . .
C13 C 0.1833(3) -0.0770(3) 0.24597(6) 0.0360(7) Uani 1 1 d . . .
H13 H 0.1530 -0.1232 0.2632 0.043 Uiso 1 1 calc R . .
C14 C 0.3288(3) -0.0120(3) 0.24592(6) 0.0320(7) Uani 1 1 d . . .
C15 C 0.3717(3) 0.0552(3) 0.21960(6) 0.0304(7) Uani 1 1 d . . .
C16 C 0.2700(3) 0.0594(3) 0.19451(6) 0.0306(7) Uani 1 1 d . . .
C17 C 0.3962(3) -0.0818(3) 0.29926(6) 0.0377(7) Uani 1 1 d . . .
H17A H 0.4850 -0.1380 0.3071 0.045 Uiso 1 1 calc R . .
H17B H 0.3144 -0.1557 0.2959 0.045 Uiso 1 1 calc R . .
C18 C 0.3521(3) 0.0321(3) 0.32212(6) 0.0372(7) Uani 1 1 d . . .
H18A H 0.3492 -0.0205 0.3410 0.045 Uiso 1 1 calc R . .
H18B H 0.4298 0.1110 0.3243 0.045 Uiso 1 1 calc R . .
C19 C 0.2026(3) 0.1079(4) 0.31509(6) 0.0375(7) Uani 1 1 d . . .
H19A H 0.1256 0.0289 0.3120 0.045 Uiso 1 1 calc R . .
H19B H 0.2070 0.1647 0.2967 0.045 Uiso 1 1 calc R . .
C20 C 0.1565(3) 0.2157(4) 0.33866(6) 0.0409(8) Uani 1 1 d . . .
H20A H 0.2372 0.2898 0.3428 0.049 Uiso 1 1 calc R . .
H20B H 0.0672 0.2722 0.3312 0.049 Uiso 1 1 calc R . .
C21 C -0.0103(3) 0.0723(4) 0.37085(6) 0.0379(8) Uani 1 1 d . . .
C22 C -0.0011(4) 0.0143(4) 0.39948(6) 0.0389(8) Uani 1 1 d . . .
C23 C -0.1247(4) -0.0616(4) 0.40936(7) 0.0478(9) Uani 1 1 d . . .
H23 H -0.1215 -0.1020 0.4284 0.057 Uiso 1 1 calc R . .
C24 C -0.2504(4) -0.0770(4) 0.39113(8) 0.0576(10) Uani 1 1 d . . .
H24 H -0.3346 -0.1279 0.3977 0.069 Uiso 1 1 calc R . .
C25 C -0.2555(4) -0.0188(4) 0.36312(8) 0.0532(9) Uani 1 1 d . . .
H25 H -0.3439 -0.0309 0.3510 0.064 Uiso 1 1 calc R . .
C26 C -0.1370(4) 0.0558(4) 0.35238(6) 0.0442(8) Uani 1 1 d . . .
H26 H -0.1417 0.0943 0.3332 0.053 Uiso 1 1 calc R . .
C27 C 0.2193(3) 0.1258(4) 0.39022(6) 0.0376(8) Uani 1 1 d . . .
C28 C 0.1456(3) 0.0479(3) 0.41177(6) 0.0371(7) Uani 1 1 d . . .
C29 C 0.2216(4) 0.0156(4) 0.43823(6) 0.0453(9) Uani 1 1 d . . .
H29 H 0.1743 -0.0380 0.4529 0.054 Uiso 1 1 calc R . .
C30 C 0.3668(4) 0.0629(4) 0.44278(7) 0.0564(10) Uani 1 1 d . . .
H30 H 0.4194 0.0428 0.4609 0.068 Uiso 1 1 calc R . .
C31 C 0.4383(4) 0.1402(5) 0.42122(7) 0.0598(11) Uani 1 1 d . . .
H31 H 0.5386 0.1712 0.4249 0.072 Uiso 1 1 calc R . .
C32 C 0.3657(4) 0.1718(4) 0.39486(7) 0.0503(9) Uani 1 1 d . . .
H32 H 0.4145 0.2238 0.3802 0.060 Uiso 1 1 calc R . .
C33 C 0.7654(3) 0.1980(4) 0.24276(6) 0.0404(8) Uani 1 1 d . . .
H33A H 0.7498 0.3054 0.2374 0.049 Uiso 1 1 calc R . .
H33B H 0.8188 0.1499 0.2271 0.049 Uiso 1 1 calc R . .
C34 C 0.8649(4) 0.1921(4) 0.27043(6) 0.0475(9) Uani 1 1 d . . .
H34A H 0.9591 0.2430 0.2674 0.071 Uiso 1 1 calc R . .
H34B H 0.8843 0.0865 0.2758 0.071 Uiso 1 1 calc R . .
H34C H 0.8158 0.2430 0.2860 0.071 Uiso 1 1 calc R . .
C35 C 0.2405(4) 0.2238(4) 0.11706(6) 0.0420(8) Uani 1 1 d . . .
H35A H 0.2839 0.3234 0.1224 0.050 Uiso 0.55 1 calc PR A 1
H35B H 0.1463 0.2417 0.1053 0.050 Uiso 0.55 1 calc PR A 1
C36A C 0.3521(8) 0.1352(8) 0.09779(12) 0.0402(15) Uani 0.55 1 d P B 1
H36A H 0.3997 0.2068 0.0848 0.048 Uiso 0.55 1 calc PR B 1
H36B H 0.4310 0.0866 0.1105 0.048 Uiso 0.55 1 calc PR B 1
C37A C 0.2662(7) 0.0149(7) 0.07973(11) 0.0394(14) Uani 0.55 1 d PD B 1
H37A H 0.1819 0.0639 0.0686 0.047 Uiso 0.55 1 calc PR B 1
H37B H 0.2245 -0.0593 0.0930 0.047 Uiso 0.55 1 calc PR B 1
C38A C 0.3613(16) -0.0695(10) 0.0586(2) 0.045(3) Uani 0.55 1 d PD B 1
H38A H 0.4313 -0.1376 0.0696 0.054 Uiso 0.55 1 calc PR B 1
H38B H 0.2962 -0.1321 0.0453 0.054 Uiso 0.55 1 calc PR B 1
C39 C 0.5919(4) 0.0848(4) 0.04367(6) 0.0431(8) Uani 1 1 d . B .
C40 C 0.6112(4) 0.1997(4) 0.02295(6) 0.0420(8) Uani 1 1 d . . .
C41 C 0.7521(4) 0.2642(4) 0.02126(7) 0.0536(10) Uani 1 1 d . B .
H41 H 0.7685 0.3406 0.0074 0.064 Uiso 1 1 calc R . .
C42 C 0.8665(4) 0.2145(5) 0.04015(9) 0.0671(12) Uani 1 1 d . . .
H42 H 0.9625 0.2579 0.0393 0.081 Uiso 1 1 calc R B .
C43 C 0.8439(5) 0.1016(5) 0.06054(8) 0.0688(12) Uani 1 1 d . B .
H43 H 0.9248 0.0700 0.0733 0.083 Uiso 1 1 calc R . .
C44 C 0.7068(4) 0.0353(4) 0.06246(7) 0.0568(10) Uani 1 1 d . . .
H44 H 0.6918 -0.0419 0.0762 0.068 Uiso 1 1 calc R B .
C45 C 0.3686(4) 0.1225(4) 0.02010(6) 0.0406(8) Uani 1 1 d . B .
C46 C 0.4688(3) 0.2237(4) 0.00810(6) 0.0398(8) Uani 1 1 d . B .
C47 C 0.4169(4) 0.3211(4) -0.01394(6) 0.0492(9) Uani 1 1 d . . .
H47 H 0.4829 0.3889 -0.0225 0.059 Uiso 1 1 calc R B .
C48 C 0.2687(4) 0.3177(4) -0.02307(7) 0.0585(10) Uani 1 1 d . B .
H48 H 0.2322 0.3858 -0.0378 0.070 Uiso 1 1 calc R . .
C49 C 0.1713(4) 0.2170(5) -0.01130(8) 0.0592(10) Uani 1 1 d . . .
H49 H 0.0698 0.2162 -0.0183 0.071 Uiso 1 1 calc R B .
C50 C 0.2197(4) 0.1174(4) 0.01047(7) 0.0508(9) Uani 1 1 d . B .
H50 H 0.1532 0.0481 0.0185 0.061 Uiso 1 1 calc R . .
C51 C -0.1297(3) -0.0683(4) 0.17148(6) 0.0416(8) Uani 1 1 d . . .
H51A H -0.1814 -0.0205 0.1874 0.050 Uiso 1 1 calc R . .
H51B H -0.1179 -0.1768 0.1762 0.050 Uiso 1 1 calc R . .
C52 C -0.2290(4) -0.0545(4) 0.14359(7) 0.0529(9) Uani 1 1 d . . .
H52A H -0.3250 -0.1028 0.1462 0.079 Uiso 1 1 calc R . .
H52B H -0.1811 -0.1044 0.1277 0.079 Uiso 1 1 calc R . .
H52C H -0.2447 0.0524 0.1389 0.079 Uiso 1 1 calc R . .

loop_
_atom_site_aniso_label
_atom_site_aniso_U_11
_atom_site_aniso_U_22
_atom_site_aniso_U_33
_atom_site_aniso_U_23
_atom_site_aniso_U_13
_atom_site_aniso_U_12
N1 0.0349(16) 0.0505(18) 0.0295(12) 0.0021(11) 0.0102(10) 0.0001(12)
N2 0.0463(18) 0.0493(18) 0.0398(14) -0.0013(12) 0.0182(12) 0.0005(13)
C1 0.039(2) 0.0312(18) 0.0293(13) -0.0006(12) 0.0133(12) 0.0024(13)
C2 0.0353(19) 0.0371(19) 0.0327(14) -0.0007(12) 0.0088(12) 0.0013(13)
C3 0.0345(19) 0.0307(18) 0.0341(14) -0.0024(12) 0.0127(12) 0.0011(13)
C4 0.0350(19) 0.0311(17) 0.0306(14) -0.0008(12) 0.0125(12) 0.0008(13)
C5 0.037(2) 0.045(2) 0.0338(15) 0.0042(13) 0.0134(13) -0.0016(15)
C6 0.041(2) 0.0397(19) 0.0320(14) 0.0042(13) 0.0154(13) -0.0022(14)
C7 0.0369(19) 0.0325(18) 0.0297(13) -0.0025(12) 0.0131(12) 0.0032(13)
C8 0.040(2) 0.0331(18) 0.0307(14) -0.0009(12) 0.0095(12) 0.0027(14)
C9 0.039(2) 0.039(2) 0.0343(14) -0.0012(13) 0.0065(13) 0.0010(14)
C10 0.036(2) 0.042(2) 0.0357(15) -0.0025(13) 0.0098(13) 0.0006(14)
C11 0.0373(19) 0.0335(18) 0.0303(13) -0.0032(12) 0.0117(12) -0.0017(13)
C12 0.036(2) 0.0400(19) 0.0375(15) 0.0006(13) 0.0129(13) -0.0047(14)
C13 0.038(2) 0.0383(19) 0.0332(14) 0.0016(12) 0.0146(13) -0.0010(14)
C14 0.0348(19) 0.0313(17) 0.0313(14) -0.0012(12) 0.0117(12) -0.0018(13)
C15 0.0333(19) 0.0290(17) 0.0301(13) -0.0003(12) 0.0123(12) 0.0009(13)
C16 0.0347(19) 0.0276(17) 0.0311(13) -0.0025(11) 0.0134(12) 0.0010(13)
C17 0.042(2) 0.041(2) 0.0314(14) 0.0053(12) 0.0114(13) 0.0003(14)
C18 0.0352(19) 0.047(2) 0.0307(14) 0.0014(13) 0.0081(12) 0.0007(14)
C19 0.0331(19) 0.051(2) 0.0294(13) 0.0047(13) 0.0076(12) 0.0027(15)
C20 0.040(2) 0.049(2) 0.0346(15) 0.0054(14) 0.0126(13) 0.0022(15)
C21 0.037(2) 0.044(2) 0.0341(14) 0.0031(13) 0.0148(13) 0.0063(15)
C22 0.041(2) 0.043(2) 0.0334(14) 0.0020(13) 0.0119(13) 0.0064(15)
C23 0.047(2) 0.053(2) 0.0454(17) 0.0075(16) 0.0208(16) 0.0054(17)
C24 0.038(2) 0.073(3) 0.063(2) 0.016(2) 0.0191(18) 0.0001(19)
C25 0.032(2) 0.069(3) 0.059(2) 0.0056(18) 0.0082(16) -0.0012(18)
C26 0.040(2) 0.057(2) 0.0371(15) 0.0039(15) 0.0090(14) 0.0039(16)
C27 0.039(2) 0.043(2) 0.0312(14) -0.0053(13) 0.0077(13) 0.0007(15)
C28 0.040(2) 0.0391(19) 0.0325(14) -0.0041(13) 0.0077(13) 0.0063(14)
C29 0.050(2) 0.054(2) 0.0316(15) -0.0036(14) 0.0051(14) 0.0105(17)
C30 0.055(3) 0.073(3) 0.0411(17) -0.0066(17) -0.0029(16) 0.013(2)
C31 0.045(3) 0.089(3) 0.0450(19) -0.0097(19) 0.0003(16) -0.002(2)
C32 0.046(2) 0.065(3) 0.0409(17) -0.0029(16) 0.0081(15) -0.0039(18)
C33 0.037(2) 0.048(2) 0.0378(15) 0.0005(14) 0.0077(13) -0.0052(15)
C34 0.044(2) 0.058(2) 0.0414(17) 0.0034(15) 0.0078(14) -0.0066(17)
C35 0.051(2) 0.044(2) 0.0325(14) 0.0049(13) 0.0116(13) -0.0012(16)
C36A 0.040(4) 0.047(5) 0.035(3) -0.006(3) 0.015(3) -0.004(3)
C37A 0.039(4) 0.043(4) 0.037(3) -0.003(3) 0.012(3) -0.009(3)
C38A 0.048(7) 0.047(5) 0.043(4) 0.004(3) 0.019(5) -0.002(4)
C36B 0.047(6) 0.057(6) 0.035(4) 0.005(4) 0.012(4) 0.002(5)
C37B 0.042(5) 0.049(5) 0.038(4) 0.001(3) 0.009(3) -0.004(4)
C38B 0.063(11) 0.033(6) 0.047(6) 0.000(4) 0.017(7) -0.003(5)
C39 0.039(2) 0.056(2) 0.0352(15) -0.0094(14) 0.0102(13) -0.0022(16)
C40 0.040(2) 0.051(2) 0.0365(15) -0.0117(14) 0.0127(13) -0.0028(16)
C41 0.043(2) 0.067(3) 0.0520(19) -0.0148(18) 0.0160(17) -0.0149(18)
C42 0.044(3) 0.084(3) 0.074(3) -0.029(2) 0.012(2) -0.005(2)
C43 0.053(3) 0.098(4) 0.056(2) -0.023(2) 0.0009(19) 0.009(2)
C44 0.057(3) 0.071(3) 0.0424(18) -0.0055(17) 0.0055(17) 0.010(2)
C45 0.042(2) 0.046(2) 0.0354(15) -0.0078(14) 0.0108(13) -0.0026(15)
C46 0.039(2) 0.048(2) 0.0339(14) -0.0059(14) 0.0125(13) -0.0049(15)
C47 0.055(2) 0.056(2) 0.0374(16) -0.0051(15) 0.0104(15) -0.0074(18)
C48 0.064(3) 0.065(3) 0.0454(19) -0.0012(17) -0.0001(18) 0.003(2)
C49 0.046(3) 0.075(3) 0.057(2) -0.011(2) 0.0010(17) 0.002(2)
C50 0.038(2) 0.059(2) 0.056(2) -0.0130(17) 0.0141(16) -0.0044(17)
C51 0.038(2) 0.047(2) 0.0407(16) 0.0018(14) 0.0071(14) -0.0053(15)
C52 0.042(2) 0.063(3) 0.054(2) 0.0059(17) 0.0015(16) -0.0067(18)

loop_
_atom_type_symbol
_atom_type_description
_atom_type_scat_dispersion_real
_atom_type_scat_dispersion_imag
_atom_type_scat_source
C C 0.0181 0.0091 'International Tables Vol C Tables 4.2.6.8 and 6.1.1.4'
H H 0.0000 0.0000 'International Tables Vol C Tables 4.2.6.8 and 6.1.1.4'
N N 0.0311 0.0180 'International Tables Vol C Tables 4.2.6.8 and 6.1.1.4'

loop_
_geom_angle_atom_site_label_1
_geom_angle_atom_site_label_2
_geom_angle_atom_site_label_3
_geom_angle
C27 N1 C21 108.2(2)
C27 N1 C20 126.7(3)
C21 N1 C20 125.1(2)
C39 N2 C45 108.6(3)
C39 N2 C38B 115.4(8)
C45 N2 C38B 134.5(8)
C39 N2 C38A 132.7(7)
C45 N2 C38A 118.4(7)
C2 C1 C14 118.9(2)
C2 C1 C17 117.6(3)
C14 C1 C17 123.5(3)
C1 C2 C3 124.1(3)
C2 C3 C4 117.7(3)
C2 C3 C33 122.0(3)
C4 C3 C33 120.3(2)
C3 C4 C15 120.0(2)
C3 C4 C5 121.9(3)
C15 C4 C5 118.1(3)
C6 C5 C4 122.2(3)
C5 C6 C7 121.8(3)
C8 C7 C16 119.7(3)
C8 C7 C6 122.7(3)
C16 C7 C6 117.6(3)
C9 C8 C7 119.0(3)
C9 C8 C35 119.3(3)
C7 C8 C35 121.7(3)
C10 C9 C8 123.9(3)
C9 C10 C11 118.2(3)
C9 C10 C51 121.3(3)
C11 C10 C51 120.6(3)
C10 C11 C12 122.8(3)
C10 C11 C16 119.9(3)
C12 C11 C16 117.4(3)
C13 C12 C11 122.8(3)
C12 C13 C14 121.5(3)
C1 C14 C15 119.3(3)
C1 C14 C13 122.8(2)
C15 C14 C13 117.9(3)
C4 C15 C14 120.0(3)
C4 C15 C16 119.6(2)
C14 C15 C16 120.3(3)
C7 C16 C15 120.6(3)
C7 C16 C11 119.3(3)
C15 C16 C11 120.0(2)
C1 C17 C18 114.5(2)
C19 C18 C17 114.2(2)
C18 C19 C20 113.8(2)
N1 C20 C19 113.9(3)
C26 C21 N1 129.0(3)
C26 C21 C22 122.1(3)
N1 C21 C22 108.9(3)
C23 C22 C21 118.6(3)
C23 C22 C28 134.5(3)
C21 C22 C28 106.9(3)
C24 C23 C22 119.3(3)
C23 C24 C25 120.6(3)
C26 C25 C24 122.3(3)
C25 C26 C21 117.1(3)
C32 C27 N1 129.1(3)
C32 C27 C28 121.5(3)
N1 C27 C28 109.4(3)
C29 C28 C27 119.5(3)
C29 C28 C22 133.8(3)
C27 C28 C22 106.6(3)
C30 C29 C28 118.7(3)
C29 C30 C31 121.1(3)
C32 C31 C30 121.1(3)
C31 C32 C27 118.1(3)
C3 C33 C34 116.7(2)
C8 C35 C36B 113.7(4)
C8 C35 C36A 113.6(3)
C37A C36A C35 109.4(5)
C36A C37A C38A 113.7(7)
N2 C38A C37A 111.0(6)
C37B C36B C35 111.5(7)
C36B C37B C38B 110.1(10)
N2 C38B C37B 113.8(6)
C44 C39 N2 128.6(3)
C44 C39 C40 122.3(3)
N2 C39 C40 109.1(3)
C41 C40 C39 118.9(3)
C41 C40 C46 134.6(3)
C39 C40 C46 106.5(3)
C42 C41 C40 118.6(4)
C41 C42 C43 121.2(4)
C44 C43 C42 121.3(4)
C43 C44 C39 117.7(4)
C50 C45 N2 129.7(3)
C50 C45 C46 121.7(3)
N2 C45 C46 108.6(3)
C47 C46 C45 119.2(3)
C47 C46 C40 133.7(3)
C45 C46 C40 107.1(3)
C48 C47 C46 118.9(3)
C47 C48 C49 121.4(4)
C50 C49 C48 121.1(4)
C49 C50 C45 117.6(3)
C10 C51 C52 115.9(3)

loop_
_geom_bond_atom_site_label_1
_geom_bond_atom_site_label_2
_geom_bond_distance
N1 C27 1.387(3)
N1 C21 1.392(4)
N1 C20 1.455(3)
N2 C39 1.380(4)
N2 C45 1.390(4)
N2 C38B 1.474(7)
N2 C38A 1.478(7)
C1 C2 1.390(4)
C1 C14 1.407(4)
C1 C17 1.516(3)
C2 C3 1.393(4)
C3 C4 1.415(4)
C3 C33 1.513(4)
C4 C15 1.429(4)
C4 C5 1.432(3)
C5 C6 1.343(4)
C6 C7 1.438(4)
C7 C8 1.403(4)
C7 C16 1.429(3)
C8 C9 1.388(4)
C8 C35 1.518(4)
C9 C10 1.385(4)
C10 C11 1.414(4)
C10 C51 1.514(4)
C11 C12 1.430(4)
C11 C16 1.436(4)
C12 C13 1.348(4)
C13 C14 1.433(4)
C14 C15 1.430(3)
C15 C16 1.431(4)
C17 C18 1.532(4)
C18 C19 1.522(4)
C19 C20 1.526(4)
C21 C26 1.387(4)
C21 C22 1.417(4)
C22 C23 1.404(4)
C22 C28 1.435(4)
C23 C24 1.374(4)
C24 C25 1.391(4)
C25 C26 1.376(4)
C27 C32 1.385(4)
C27 C28 1.413(4)
C28 C29 1.392(4)
C29 C30 1.378(5)
C30 C31 1.400(5)
C31 C32 1.373(4)
C33 C34 1.514(4)
C35 C36B 1.521(8)
C35 C36A 1.593(7)
C36A C37A 1.532(8)
C37A C38A 1.536(8)
C36B C37B 1.497(10)
C37B C38B 1.534(8)
C39 C44 1.379(4)
C39 C40 1.416(4)
C40 C41 1.400(4)
C40 C46 1.431(4)
C41 C42 1.379(5)
C42 C43 1.398(5)
C43 C44 1.377(5)
C45 C50 1.388(4)
C45 C46 1.411(4)
C46 C47 1.391(4)
C47 C48 1.375(4)
C48 C49 1.388(5)
C49 C50 1.386(5)
C51 C52 1.525(4)

loop_
_geom_torsion_atom_site_label_1
_geom_torsion_atom_site_label_2
_geom_torsion_atom_site_label_3
_geom_torsion_atom_site_label_4
_geom_torsion
C14 C1 C2 C3 -0.5(4)
C17 C1 C2 C3 179.9(3)
C1 C2 C3 C4 0.1(4)
C1 C2 C3 C33 178.9(3)
C2 C3 C4 C15 -0.2(4)
C33 C3 C4 C15 -179.1(3)
C2 C3 C4 C5 179.2(3)
C33 C3 C4 C5 0.3(4)
C3 C4 C5 C6 -178.1(3)
C15 C4 C5 C6 1.4(4)
C4 C5 C6 C7 -0.7(5)
C5 C6 C7 C8 177.0(3)
C5 C6 C7 C16 -0.2(4)
C16 C7 C8 C9 -2.4(4)
C6 C7 C8 C9 -179.6(3)
C16 C7 C8 C35 176.3(3)
C6 C7 C8 C35 -0.9(4)
C7 C8 C9 C10 1.3(5)
C35 C8 C9 C10 -177.5(3)
C8 C9 C10 C11 0.7(5)
C8 C9 C10 C51 179.9(3)
C9 C10 C11 C12 178.0(3)
C51 C10 C11 C12 -1.2(4)
C9 C10 C11 C16 -1.5(4)
C51 C10 C11 C16 179.2(3)
C10 C11 C12 C13 -178.1(3)
C16 C11 C12 C13 1.4(4)
C11 C12 C13 C14 -0.8(5)
C2 C1 C14 C15 1.1(4)
C17 C1 C14 C15 -179.4(3)
C2 C1 C14 C13 -179.1(3)
C17 C1 C14 C13 0.5(4)
C12 C13 C14 C1 179.5(3)
C12 C13 C14 C15 -0.6(4)
C3 C4 C15 C14 0.8(4)
C5 C4 C15 C14 -178.7(3)
C3 C4 C15 C16 178.4(2)
C5 C4 C15 C16 -1.0(4)
C1 C14 C15 C4 -1.2(4)
C13 C14 C15 C4 178.9(2)
C1 C14 C15 C16 -178.8(2)
C13 C14 C15 C16 1.3(4)
C8 C7 C16 C15 -176.8(3)
C6 C7 C16 C15 0.5(4)
C8 C7 C16 C11 1.6(4)
C6 C7 C16 C11 178.9(2)
C4 C15 C16 C7 0.1(4)
C14 C15 C16 C7 177.8(3)
C4 C15 C16 C11 -178.3(2)
C14 C15 C16 C11 -0.6(4)
C10 C11 C16 C7 0.4(4)
C12 C11 C16 C7 -179.1(3)
C10 C11 C16 C15 178.8(3)
C12 C11 C16 C15 -0.7(4)
C2 C1 C17 C18 78.7(3)
C14 C1 C17 C18 -100.9(3)
C1 C17 C18 C19 68.0(3)
C17 C18 C19 C20 177.3(2)
C27 N1 C20 C19 97.9(3)
C21 N1 C20 C19 -82.4(3)
C18 C19 C20 N1 -67.4(3)
C27 N1 C21 C26 -178.2(3)
C20 N1 C21 C26 2.1(5)
C27 N1 C21 C22 0.7(3)
C20 N1 C21 C22 -179.0(3)
C26 C21 C22 C23 -0.3(5)
N1 C21 C22 C23 -179.3(3)
C26 C21 C22 C28 178.3(3)
N1 C21 C22 C28 -0.7(3)
C21 C22 C23 C24 -0.2(5)
C28 C22 C23 C24 -178.3(3)
C22 C23 C24 C25 0.3(5)
C23 C24 C25 C26 0.1(6)
C24 C25 C26 C21 -0.5(5)
N1 C21 C26 C25 179.4(3)
C22 C21 C26 C25 0.6(5)
C21 N1 C27 C32 177.8(3)
C20 N1 C27 C32 -2.5(5)
C21 N1 C27 C28 -0.5(3)
C20 N1 C27 C28 179.2(3)
C32 C27 C28 C29 -0.4(5)
N1 C27 C28 C29 178.1(3)
C32 C27 C28 C22 -178.4(3)
N1 C27 C28 C22 0.1(3)
C23 C22 C28 C29 1.1(6)
C21 C22 C28 C29 -177.2(3)
C23 C22 C28 C27 178.7(3)
C21 C22 C28 C27 0.3(3)
C27 C28 C29 C30 0.9(4)
C22 C28 C29 C30 178.3(3)
C28 C29 C30 C31 -0.9(5)
C29 C30 C31 C32 0.2(6)
C30 C31 C32 C27 0.3(5)
N1 C27 C32 C31 -178.4(3)
C28 C27 C32 C31 -0.2(5)
C2 C3 C33 C34 1.2(4)
C4 C3 C33 C34 -179.9(3)
C9 C8 C35 C36B -67.4(5)
C7 C8 C35 C36B 113.8(5)
C9 C8 C35 C36A -107.2(4)
C7 C8 C35 C36A 74.1(4)
C8 C35 C36A C37A 80.9(6)
C35 C36A C37A C38A 175.6(6)
C39 N2 C38A C37A 101.1(10)
C45 N2 C38A C37A -71.8(10)
C36A C37A C38A N2 -49.3(12)
C8 C35 C36B C37B -69.2(7)
C35 C36B C37B C38B -170.8(6)
C39 N2 C38B C37B 74.6(14)
C45 N2 C38B C37B -89.3(14)
C36B C37B C38B N2 69.2(15)
C45 N2 C39 C44 178.0(3)
C38B N2 C39 C44 10.1(6)
C38A N2 C39 C44 4.6(7)
C45 N2 C39 C40 -1.5(3)
C38B N2 C39 C40 -169.5(5)
C38A N2 C39 C40 -175.0(5)
C44 C39 C40 C41 0.7(5)
N2 C39 C40 C41 -179.7(3)
C44 C39 C40 C46 -178.4(3)
N2 C39 C40 C46 1.2(3)
C39 C40 C41 C42 -0.8(5)
C46 C40 C41 C42 178.0(3)
C40 C41 C42 C43 0.4(5)
C41 C42 C43 C44 0.3(6)
C42 C43 C44 C39 -0.4(5)
N2 C39 C44 C43 -179.6(3)
C40 C39 C44 C43 -0.1(5)
C39 N2 C45 C50 -179.0(3)
C38B N2 C45 C50 -14.4(7)
C38A N2 C45 C50 -4.5(6)
C39 N2 C45 C46 1.3(3)
C38B N2 C45 C46 165.9(6)
C38A N2 C45 C46 175.8(4)
C50 C45 C46 C47 0.1(5)
N2 C45 C46 C47 179.8(3)
C50 C45 C46 C40 179.7(3)
N2 C45 C46 C40 -0.5(3)
C41 C40 C46 C47 0.3(6)
C39 C40 C46 C47 179.2(3)
C41 C40 C46 C45 -179.3(3)
C39 C40 C46 C45 -0.4(3)
C45 C46 C47 C48 1.1(5)
C40 C46 C47 C48 -178.5(3)
C46 C47 C48 C49 -1.6(5)
C47 C48 C49 C50 1.0(6)
C48 C49 C50 C45 0.2(5)
N2 C45 C50 C49 179.6(3)
C46 C45 C50 C49 -0.7(5)
C9 C10 C51 C52 1.0(4)
C11 C10 C51 C52 -179.8(3)
